data_4323529
loop_
_publ_author_name
'Pertti Homanen'
'Matti Haukka'
'Markku Ahlgr\'en'
'Tapani A. Pakkanen'

_publ_contact_author
;
        Tapani A. Pakkanen
       Department of Chemistry
        University of Joensuu
        P.O. Box 111
        FIN-80101, Joensuu
        Finland
;
_publ_contact_author_email tap@joyl.joensuu.fi
_publ_contact_author_fax '358 13 2513344'
_publ_contact_author_phone '358 13 2513345'
_publ_section_title
;
 Formation of Ruthenium Nitrosyl Complexes: Reactions of Ru(bpy)(CO)2Cl2
 and Its Methyl-Substituted Analogues Ru(4,4'-dmbpy)(CO)2Cl2 and
 Ru(6,6'-dmbpy)(CO)2Cl2 in Oxidizing Acidic Solutions
;
_journal_name_full 'Inorganic Chemistry'
_journal_page_first 3794
_journal_page_last 3797
_journal_paper_doi 10.1021/ic970007q
_journal_volume 36
_journal_year 1997
_chemical_compound_source HCl/HNO3
_chemical_formula_structural Ru(C12H8N2O5)(NO)Cl3
_chemical_formula_sum 'C12 H8 Cl3 N3 O5 Ru'
_chemical_formula_weight 481.63
_chemical_name_systematic
;
 (4,4'-dicarboxylic acid 2,2'-bipyridine)trichloronitrosyl ruthenium(II)
;
_space_group_IT_number 14
_symmetry_cell_setting monoclinic
_symmetry_space_group_name_Hall '-P 2yn'
_symmetry_space_group_name_H-M 'P 1 21/n 1'
_atom_sites_solution_hydrogens geom
_atom_sites_solution_primary direct
_atom_sites_solution_secondary difmap
_audit_creation_method SHELXL
_cell_angle_alpha 90.00
_cell_angle_beta 110.50(2)
_cell_angle_gamma 90.00
_cell_formula_units_Z 4
_cell_length_a 8.359(2)
_cell_length_b 19.625(8)
_cell_length_c 10.339(4)
_cell_measurement_reflns_used 25
_cell_measurement_temperature 293(2)
_cell_measurement_theta_max 13.75
_cell_measurement_theta_min 4.9
_cell_volume 1588.7(10)
_computing_cell_refinement
;
 P3/P4 Diffractometer Program V4.27 (Siemens 1989-1991)
;
_computing_data_collection
;
 P3/P4 Diffractometer Program V4.27 (Siemens 1989-1991)
;
_computing_data_reduction
;
 P3/P4 Diffractometer Program V4.27 (Siemens 1989-1991)
;
_computing_molecular_graphics 'SHELXTL PLUS (Siemens 1990)'
_computing_publication_material 'SHELXTL PLUS (Siemens 1990)'
_computing_structure_refinement 'SHELXL-93 (Sheldrick, 1993)'
_computing_structure_solution 'SHELXS-86 (Sheldrick, 1990)'
_diffrn_ambient_temperature 293(2)
_diffrn_measurement_device 'Nicolet R3m'
_diffrn_measurement_method 'omega scan'
_diffrn_radiation_monochromator graphite
_diffrn_radiation_source 'fine-focus sealed tube'
_diffrn_radiation_type MoK\a
_diffrn_radiation_wavelength 0.71073
_diffrn_reflns_av_R_equivalents 0.0327
_diffrn_reflns_av_sigmaI/netI 0.0672
_diffrn_reflns_limit_h_max 10
_diffrn_reflns_limit_h_min 0
_diffrn_reflns_limit_k_max 25
_diffrn_reflns_limit_k_min 0
_diffrn_reflns_limit_l_max 12
_diffrn_reflns_limit_l_min -13
_diffrn_reflns_number 3876
_diffrn_reflns_theta_max 27.52
_diffrn_reflns_theta_min 2.08
_diffrn_standards_interval_count 97
_diffrn_standards_number 3
_exptl_absorpt_coefficient_mu 1.520
_exptl_crystal_colour 'dark red'
_exptl_crystal_density_diffrn 2.014
_exptl_crystal_description irregular
_exptl_crystal_F_000 944
_exptl_crystal_size_max 0.5
_exptl_crystal_size_mid 0.2
_exptl_crystal_size_min 0.2
_refine_diff_density_max 0.658
_refine_diff_density_min -0.631
_refine_diff_density_rms 0.112
_refine_ls_extinction_coef 0.0002(3)
_refine_ls_extinction_expression Fc^*^=kFc[1+0.001xFc^2^\l^3^/sin(2\q)]^-1/4^
_refine_ls_extinction_method SHELXL
_refine_ls_goodness_of_fit_all 1.055
_refine_ls_goodness_of_fit_obs 1.114
_refine_ls_hydrogen_treatment isotropic
_refine_ls_matrix_type full
_refine_ls_number_parameters 242
_refine_ls_number_reflns 3640
_refine_ls_number_restraints 0
_refine_ls_restrained_S_all 1.059
_refine_ls_restrained_S_obs 1.114
_refine_ls_R_factor_all 0.0840
_refine_ls_R_factor_obs 0.0466
_refine_ls_shift/esd_max 0.001
_refine_ls_shift/esd_mean 0.000
_refine_ls_structure_factor_coef Fsqd
_refine_ls_weighting_details 'w=1/[\s^2^(Fo^2^)+(0.0286P)^2^+1.5208P] where P=(Fo^2^+2Fc^2^)/3'
_refine_ls_weighting_scheme calc
_refine_ls_wR_factor_all 0.0923
_refine_ls_wR_factor_obs 0.0801
_reflns_number_observed 2547
_reflns_number_total 3642
_reflns_observed_criterion >2sigma(I)
_cod_data_source_file ic970007q_2.cif
_cod_data_source_block Structure_1
_cod_depositor_comments
;
The following automatic conversions were performed:

'_refine_ls_weighting_scheme' value 'calc
w=1/[\s^2^(Fo^2^)+(0.0286P)^2^+1.5208P] where P=(Fo^2^+2Fc^2^)/3' was
changed to 'calc'. New tag '_refine_ls_weighting_details' was
created. The value of the new tag was set to
'w=1/[\s^2^(Fo^2^)+(0.0286P)^2^+1.5208P] where P=(Fo^2^+2Fc^2^)/3'.

Automatic conversion script
Id: cif_fix_values 3143 2015-03-26 13:38:13Z robertas 
;
_cod_database_code 4323529

loop_
_symmetry_equiv_pos_as_xyz
'x, y, z'
'-x+1/2, y+1/2, -z+1/2'
'-x, -y, -z'
'x-1/2, -y-1/2, z-1/2'

loop_
_atom_site_aniso_label
_atom_site_aniso_U_11
_atom_site_aniso_U_22
_atom_site_aniso_U_33
_atom_site_aniso_U_23
_atom_site_aniso_U_13
_atom_site_aniso_U_12
Ru1 0.0311(2) 0.0249(2) 0.0224(2) 0.0035(2) 0.00787(14) 0.0015(2)
Cl1 0.0484(8) 0.0340(7) 0.0261(6) -0.0030(5) 0.0155(6) -0.0089(6)
Cl2 0.0398(7) 0.0535(8) 0.0403(7) 0.0133(7) 0.0101(6) 0.0142(7)
Cl3 0.0510(8) 0.0425(8) 0.0292(7) 0.0114(6) 0.0145(6) -0.0004(6)
N13 0.039(3) 0.036(3) 0.028(2) 0.000(2) 0.009(2) 0.000(2)
O13 0.082(3) 0.035(2) 0.071(3) -0.008(2) 0.014(3) -0.010(2)
N1 0.028(2) 0.026(2) 0.023(2) -0.002(2) 0.009(2) -0.004(2)
N2 0.032(2) 0.024(2) 0.024(2) -0.001(2) 0.012(2) -0.004(2)
C1 0.028(3) 0.037(3) 0.027(3) -0.001(2) 0.010(2) 0.005(2)
C2 0.039(3) 0.039(3) 0.031(3) 0.001(2) 0.014(2) 0.001(2)
C3 0.037(3) 0.032(3) 0.021(2) -0.003(2) 0.014(2) -0.003(2)
C4 0.035(3) 0.028(3) 0.026(3) 0.005(2) 0.011(2) 0.005(2)
C5 0.030(2) 0.028(3) 0.021(2) -0.001(2) 0.010(2) 0.000(2)
C6 0.026(2) 0.023(2) 0.021(2) -0.001(2) 0.008(2) -0.002(2)
C7 0.037(3) 0.026(3) 0.021(2) 0.006(2) 0.013(2) 0.004(2)
C8 0.028(3) 0.030(3) 0.026(2) -0.002(2) 0.011(2) 0.001(2)
C9 0.032(3) 0.034(3) 0.027(2) 0.002(2) 0.012(2) 0.001(2)
C10 0.042(3) 0.038(3) 0.022(2) 0.007(2) 0.013(2) -0.001(2)
C41 0.046(3) 0.035(3) 0.032(3) 0.000(2) 0.023(3) 0.006(3)
O411 0.066(3) 0.100(4) 0.038(2) 0.024(2) 0.029(2) 0.047(3)
O412 0.055(3) 0.064(3) 0.028(2) -0.003(2) 0.024(2) -0.007(2)
C42 0.031(3) 0.036(3) 0.031(3) -0.002(2) 0.015(2) 0.002(2)
O421 0.047(2) 0.062(3) 0.038(2) 0.019(2) 0.022(2) 0.020(2)
O422 0.050(3) 0.065(3) 0.044(2) 0.016(2) 0.026(2) 0.028(2)

loop_
_atom_site_label
_atom_site_type_symbol
_atom_site_fract_x
_atom_site_fract_y
_atom_site_fract_z
_atom_site_U_iso_or_equiv
_atom_site_thermal_displace_type
_atom_site_occupancy
_atom_site_calc_flag
_atom_site_refinement_flags
_atom_site_disorder_group
Ru1 Ru 0.10690(5) 0.80639(2) 0.46003(4) 0.02651(13) Uani 1 d . .
Cl1 Cl 0.2037(2) 0.91531(7) 0.55201(12) 0.0355(3) Uani 1 d . .
Cl2 Cl 0.3949(2) 0.77092(8) 0.5357(2) 0.0455(3) Uani 1 d . .
Cl3 Cl 0.0845(2) 0.76954(7) 0.67359(13) 0.0408(3) Uani 1 d . .
N13 N 0.0406(6) 0.7250(2) 0.3939(4) 0.0352(10) Uani 1 d . .
O13 O 0.0114(6) 0.6705(2) 0.3609(5) 0.0661(14) Uani 1 d . .
N1 N 0.1078(5) 0.8435(2) 0.2728(4) 0.0257(9) Uani 1 d . .
N2 N -0.1286(5) 0.8548(2) 0.3858(4) 0.0262(9) Uani 1 d . .
C1 C 0.2300(6) 0.8285(3) 0.2207(5) 0.0308(12) Uani 1 d . .
C2 C 0.2199(7) 0.8513(3) 0.0910(5) 0.0359(12) Uani 1 d . .
C3 C 0.0789(6) 0.8898(3) 0.0137(5) 0.0289(11) Uani 1 d . .
C4 C -0.0479(7) 0.9040(3) 0.0681(5) 0.0295(11) Uani 1 d . .
C5 C -0.0305(6) 0.8799(2) 0.1987(5) 0.0259(10) Uani 1 d . .
C6 C -0.1581(6) 0.8894(2) 0.2645(5) 0.0234(10) Uani 1 d . .
C7 C -0.3014(6) 0.9304(3) 0.2123(5) 0.0274(11) Uani 1 d . .
C8 C -0.4107(6) 0.9385(3) 0.2861(5) 0.0277(10) Uani 1 d . .
C9 C -0.3801(6) 0.9028(3) 0.4078(5) 0.0304(11) Uani 1 d . .
C10 C -0.2384(7) 0.8608(3) 0.4542(5) 0.0334(12) Uani 1 d . .
C41 C 0.0587(7) 0.9122(3) -0.1300(5) 0.0351(12) Uani 1 d . .
O411 O -0.0735(6) 0.9306(3) -0.2124(4) 0.0650(14) Uani 1 d . .
O412 O 0.2047(5) 0.9100(2) -0.1509(4) 0.0464(11) Uani 1 d . .
C42 C -0.5584(6) 0.9868(3) 0.2296(5) 0.0315(11) Uani 1 d . .
O421 O -0.5951(5) 1.0138(2) 0.1195(4) 0.0472(10) Uani 1 d . .
O422 O -0.6444(5) 0.9929(2) 0.3148(4) 0.0505(12) Uani 1 d . .
H1 H 0.3179(70) 0.7996(30) 0.2722(57) 0.050 Uiso 1 d . .
H2 H 0.3219(69) 0.8387(28) 0.0382(55) 0.050 Uiso 1 d . .
H4 H -0.1413(70) 0.9270(29) 0.0151(57) 0.050 Uiso 1 d . .
H7 H -0.3223(69) 0.9514(28) 0.1313(59) 0.050 Uiso 1 d . .
H9 H -0.4711(69) 0.9040(28) 0.4757(56) 0.050 Uiso 1 d . .
H10 H -0.2101(72) 0.8366(29) 0.5304(59) 0.050 Uiso 1 d . .
H412 H 0.1779(75) 0.9104(31) -0.2313(61) 0.050 Uiso 1 d . .
H422 H -0.7156(75) 1.0183(31) 0.2819(63) 0.050 Uiso 1 d . .

loop_
_atom_type_symbol
_atom_type_description
_atom_type_scat_dispersion_real
_atom_type_scat_dispersion_imag
_atom_type_scat_source
C C 0.0033 0.0016 'International Tables Vol C Tables 4.2.6.8 and 6.1.1.4'
H H 0.0000 0.0000 'International Tables Vol C Tables 4.2.6.8 and 6.1.1.4'
N N 0.0061 0.0033 'International Tables Vol C Tables 4.2.6.8 and 6.1.1.4'
O O 0.0106 0.0060 'International Tables Vol C Tables 4.2.6.8 and 6.1.1.4'
Cl Cl 0.1484 0.1585 'International Tables Vol C Tables 4.2.6.8 and 6.1.1.4'
Ru Ru -1.2594 0.8363 'International Tables Vol C Tables 4.2.6.8 and 6.1.1.4'

loop_
_geom_angle_atom_site_label_1
_geom_angle_atom_site_label_2
_geom_angle_atom_site_label_3
_geom_angle
_geom_angle_site_symmetry_1
_geom_angle_site_symmetry_3
_geom_angle_publ_flag
N13 Ru1 N1 93.4(2) . . ?
N13 Ru1 N2 98.3(2) . . ?
N1 Ru1 N2 78.9(2) . . ?
N13 Ru1 Cl2 90.4(2) . . ?
N1 Ru1 Cl2 94.38(11) . . ?
N2 Ru1 Cl2 169.25(11) . . ?
N13 Ru1 Cl1 178.5(2) . . ?
N1 Ru1 Cl1 86.88(11) . . ?
N2 Ru1 Cl1 83.18(11) . . ?
Cl2 Ru1 Cl1 88.15(6) . . ?
N13 Ru1 Cl3 88.17(15) . . ?
N1 Ru1 Cl3 175.04(12) . . ?
N2 Ru1 Cl3 96.27(11) . . ?
Cl2 Ru1 Cl3 90.30(6) . . ?
Cl1 Ru1 Cl3 91.63(5) . . ?
O13 N13 Ru1 173.5(4) . . ?
C1 N1 C5 120.7(4) . . ?
C1 N1 Ru1 123.4(3) . . ?
C5 N1 Ru1 115.8(3) . . ?
C10 N2 C6 120.0(4) . . ?
C10 N2 Ru1 125.3(3) . . ?
C6 N2 Ru1 114.1(3) . . ?
N1 C1 C2 121.3(5) . . ?
N1 C1 H1 117.4(35) . . ?
C2 C1 H1 121.2(35) . . ?
C1 C2 C3 118.9(5) . . ?
C1 C2 H2 124.4(27) . . ?
C3 C2 H2 116.7(26) . . ?
C4 C3 C2 119.2(5) . . ?
C4 C3 C41 120.3(5) . . ?
C2 C3 C41 120.4(4) . . ?
C5 C4 C3 119.3(5) . . ?
C5 C4 H4 122.3(37) . . ?
C3 C4 H4 118.3(37) . . ?
N1 C5 C4 120.7(4) . . ?
N1 C5 C6 115.0(4) . . ?
C4 C5 C6 124.3(4) . . ?
N2 C6 C7 119.9(4) . . ?
N2 C6 C5 115.8(4) . . ?
C7 C6 C5 124.3(4) . . ?
C6 C7 C8 119.9(4) . . ?
C6 C7 H7 119.4(37) . . ?
C8 C7 H7 120.8(37) . . ?
C9 C8 C7 119.5(4) . . ?
C9 C8 C42 122.6(4) . . ?
C7 C8 C42 117.9(4) . . ?
C8 C9 C10 118.7(5) . . ?
C8 C9 H9 124.6(27) . . ?
C10 C9 H9 116.6(26) . . ?
N2 C10 C9 121.9(5) . . ?
N2 C10 H10 113.9(39) . . ?
C9 C10 H10 124.2(39) . . ?
O411 C41 O412 125.1(5) . . ?
O411 C41 C3 123.5(5) . . ?
O412 C41 C3 111.4(5) . . ?
C41 O412 H412 103.8(46) . . ?
O421 C42 O422 125.2(5) . . ?
O421 C42 C8 123.5(5) . . ?
O422 C42 C8 111.2(4) . . ?
C42 O422 H422 106.5(48) . . ?

loop_
_geom_bond_atom_site_label_1
_geom_bond_atom_site_label_2
_geom_bond_distance
_geom_bond_site_symmetry_2
_geom_bond_publ_flag
Ru1 N13 1.750(5) . ?
Ru1 N1 2.071(4) . ?
Ru1 N2 2.076(4) . ?
Ru1 Cl2 2.360(2) . ?
Ru1 Cl1 2.364(2) . ?
Ru1 Cl3 2.392(2) . ?
N13 O13 1.123(5) . ?
N1 C1 1.344(6) . ?
N1 C5 1.347(6) . ?
N2 C10 1.346(6) . ?
N2 C6 1.370(6) . ?
C1 C2 1.387(7) . ?
C1 H1 0.93(6) . ?
C2 C3 1.392(7) . ?
C2 H2 1.19(6) . ?
C3 C4 1.391(7) . ?
C3 C41 1.501(7) . ?
C4 C5 1.389(6) . ?
C4 H4 0.90(5) . ?
C5 C6 1.464(6) . ?
C6 C7 1.386(6) . ?
C7 C8 1.389(7) . ?
C7 H7 0.89(6) . ?
C8 C9 1.383(7) . ?
C8 C42 1.503(7) . ?
C9 C10 1.384(7) . ?
C9 H9 1.20(5) . ?
C10 H10 0.88(6) . ?
C41 O411 1.191(6) . ?
C41 O412 1.313(6) . ?
O412 H412 0.78(6) . ?
C42 O421 1.193(6) . ?
C42 O422 1.323(6) . ?
O422 H422 0.76(6) . ?

loop_
_geom_torsion_atom_site_label_1
_geom_torsion_atom_site_label_2
_geom_torsion_atom_site_label_3
_geom_torsion_atom_site_label_4
_geom_torsion
_geom_torsion_site_symmetry_1
_geom_torsion_site_symmetry_2
_geom_torsion_site_symmetry_3
_geom_torsion_site_symmetry_4
_geom_torsion_publ_flag
N1 Ru1 N13 O13 123.3(44) . . . . ?
N2 Ru1 N13 O13 -157.5(43) . . . . ?
Cl2 Ru1 N13 O13 28.9(44) . . . . ?
Cl1 Ru1 N13 O13 20.7(95) . . . . ?
Cl3 Ru1 N13 O13 -61.4(44) . . . . ?
N13 Ru1 N1 C1 -75.6(4) . . . . ?
N2 Ru1 N1 C1 -173.4(4) . . . . ?
Cl2 Ru1 N1 C1 15.1(4) . . . . ?
Cl1 Ru1 N1 C1 103.0(4) . . . . ?
Cl3 Ru1 N1 C1 175.6(11) . . . . ?
N13 Ru1 N1 C5 99.3(3) . . . . ?
N2 Ru1 N1 C5 1.5(3) . . . . ?
Cl2 Ru1 N1 C5 -170.0(3) . . . . ?
Cl1 Ru1 N1 C5 -82.1(3) . . . . ?
Cl3 Ru1 N1 C5 -9.5(15) . . . . ?
N13 Ru1 N2 C10 91.4(4) . . . . ?
N1 Ru1 N2 C10 -176.7(4) . . . . ?
Cl2 Ru1 N2 C10 -124.9(6) . . . . ?
Cl1 Ru1 N2 C10 -88.5(4) . . . . ?
Cl3 Ru1 N2 C10 2.4(4) . . . . ?
N13 Ru1 N2 C6 -96.7(3) . . . . ?
N1 Ru1 N2 C6 -4.8(3) . . . . ?
Cl2 Ru1 N2 C6 47.0(8) . . . . ?
Cl1 Ru1 N2 C6 83.4(3) . . . . ?
Cl3 Ru1 N2 C6 174.3(3) . . . . ?
C5 N1 C1 C2 1.5(7) . . . . ?
Ru1 N1 C1 C2 176.1(4) . . . . ?
N1 C1 C2 C3 -0.7(8) . . . . ?
C1 C2 C3 C4 -0.3(8) . . . . ?
C1 C2 C3 C41 -176.8(5) . . . . ?
C2 C3 C4 C5 0.5(7) . . . . ?
C41 C3 C4 C5 176.9(5) . . . . ?
C1 N1 C5 C4 -1.3(7) . . . . ?
Ru1 N1 C5 C4 -176.3(4) . . . . ?
C1 N1 C5 C6 176.8(4) . . . . ?
Ru1 N1 C5 C6 1.8(5) . . . . ?
C3 C4 C5 N1 0.3(7) . . . . ?
C3 C4 C5 C6 -177.6(5) . . . . ?
C10 N2 C6 C7 -0.1(7) . . . . ?
Ru1 N2 C6 C7 -172.5(3) . . . . ?
C10 N2 C6 C5 179.5(4) . . . . ?
Ru1 N2 C6 C5 7.2(5) . . . . ?
N1 C5 C6 N2 -6.0(6) . . . . ?
C4 C5 C6 N2 172.1(4) . . . . ?
N1 C5 C6 C7 173.6(4) . . . . ?
C4 C5 C6 C7 -8.3(8) . . . . ?
N2 C6 C7 C8 2.6(7) . . . . ?
C5 C6 C7 C8 -177.0(5) . . . . ?
C6 C7 C8 C9 -3.2(7) . . . . ?
C6 C7 C8 C42 176.4(4) . . . . ?
C7 C8 C9 C10 1.3(7) . . . . ?
C42 C8 C9 C10 -178.3(5) . . . . ?
C6 N2 C10 C9 -1.9(7) . . . . ?
Ru1 N2 C10 C9 169.6(4) . . . . ?
C8 C9 C10 N2 1.3(8) . . . . ?
C4 C3 C41 O411 -14.8(8) . . . . ?
C2 C3 C41 O411 161.7(6) . . . . ?
C4 C3 C41 O412 164.1(5) . . . . ?
C2 C3 C41 O412 -19.5(7) . . . . ?
C9 C8 C42 O421 -173.6(5) . . . . ?
C7 C8 C42 O421 6.8(8) . . . . ?
C9 C8 C42 O422 3.8(7) . . . . ?
C7 C8 C42 O422 -175.7(5) . . . . ?

loop_
_cod_related_entry_id
_cod_related_entry_database
_cod_related_entry_code
1 ChemSpider 30661139
